data_1509061
loop_
_publ_author_name
'Leitus, G.M.'
'Zhukov, S.G.'
'Shamrai, V.F.'

_publ_section_title
;
 Crystal structure of Ag Mo6 S8 at room and low temperatures
;
_journal_name_full Kristallografiya
_journal_page_first 349
_journal_page_last 354
_journal_volume 35
_journal_year 1990
_chemical_formula_sum 'Ag0.961 Mo6 S8'
_chemical_name_systematic 'Silver octathiohexamolybdate (0.96/1)'
_space_group_IT_number 2
_symmetry_space_group_name_Hall '-P 1'
_symmetry_space_group_name_H-M 'P -1'
_cell_angle_alpha 91.77
_cell_angle_beta 91.57
_cell_angle_gamma 91.72
_cell_formula_units_Z 1
_cell_length_a 6.4592
_cell_length_b 6.4469
_cell_length_c 6.459
_cell_volume 268.607
_citation_journal_id_ASTM KRISAJ
_cod_data_source_file silver0-1_193.cif
_cod_data_source_block Ag0.961Mo6S8
_cod_database_code 1509061

loop_
_symmetry_equiv_pos_as_xyz
x,y,z
-x,-y,-z

loop_
_atom_site_label
_atom_site_type_symbol
_atom_site_fract_x
_atom_site_fract_y
_atom_site_fract_z
_atom_site_occupancy
Ag1 Ag+1 0 0 0 0.961
S2 S-2 0.38362 0.7345 0.13182 1
S1 S-2 0.73472 0.13142 0.38312 1
S4 S-2 0.2231 0.223 0.2234 0.981
Mo3 Mo+2 0.41817 0.21672 0.55286 1
S3 S-2 0.1314 0.38302 0.7344 1
Mo1 Mo+2 0.55286 0.40807 0.21674 1
Mo2 Mo+2 0.21671 0.55281 0.40813 1
